data_4121678
loop_
_publ_author_name
'Ye, Xuan'
'Plessow, Philipp N.'
'Brinks, Marion K.'
'Schelwies, Mathias'
'Schaub, Thomas'
'Rominger, Frank'
'Paciello, Rocco'
'Limbach, Michael'
'Hofmann, Peter'

_publ_section_title
;
 Alcohol amination with ammonia catalyzed by an acridine-based ruthenium
 pincer complex: a mechanistic study.
;
_journal_issue 16
_journal_name_full 'Journal of the American Chemical Society'
_journal_page_first 5923
_journal_page_last 5929
_journal_paper_doi 10.1021/ja409368a
_journal_volume 136
_journal_year 2014
_chemical_formula_sum 'C40 H56 Cl N O P2 Ru'
_chemical_formula_weight 765.32
_chemical_name_common 'B in manuscript'
_chemical_name_systematic
; 
 ? 
;
_space_group_IT_number 2
_symmetry_cell_setting triclinic
_symmetry_space_group_name_Hall '-P 1'
_symmetry_space_group_name_H-M 'P -1'
_atom_sites_solution_hydrogens geom
_atom_sites_solution_primary direct
_atom_sites_solution_secondary difmap
_audit_creation_method SHELXL-97
_cell_angle_alpha 87.852(3)
_cell_angle_beta 76.963(3)
_cell_angle_gamma 68.835(2)
_cell_formula_units_Z 2
_cell_length_a 10.1150(18)
_cell_length_b 11.940(2)
_cell_length_c 17.117(3)
_cell_measurement_reflns_used 9931
_cell_measurement_temperature 200(2)
_cell_measurement_theta_max 28.85
_cell_measurement_theta_min 2.25
_cell_volume 1875.9(6)
_computing_cell_refinement 'Bruker SAINT'
_computing_data_collection 'Bruker APEX2'
_computing_data_reduction 'Bruker SAINT'
_computing_molecular_graphics 'Bruker SHELXTL'
_computing_publication_material 'Bruker SHELXTL'
_computing_structure_refinement 'SHELXL-97 (Sheldrick, 2008)'
_computing_structure_solution 'SHELXS-97 (Sheldrick, 2008)'
_diffrn_ambient_temperature 200(2)
_diffrn_measured_fraction_theta_full 0.998
_diffrn_measured_fraction_theta_max 0.916
_diffrn_measurement_device_type 'Bruker APEX-II Quazar'
_diffrn_measurement_method '\w scans'
_diffrn_radiation_monochromator mirror
_diffrn_radiation_source 'ImuS microsource'
_diffrn_radiation_type MoK\a
_diffrn_radiation_wavelength 0.71073
_diffrn_reflns_av_R_equivalents 0.0387
_diffrn_reflns_av_sigmaI/netI 0.0392
_diffrn_reflns_limit_h_max 13
_diffrn_reflns_limit_h_min -13
_diffrn_reflns_limit_k_max 16
_diffrn_reflns_limit_k_min -16
_diffrn_reflns_limit_l_max 23
_diffrn_reflns_limit_l_min -23
_diffrn_reflns_number 37032
_diffrn_reflns_theta_full 27.50
_diffrn_reflns_theta_max 29.57
_diffrn_reflns_theta_min 2.22
_exptl_absorpt_coefficient_mu 0.606
_exptl_absorpt_correction_T_max 0.9645
_exptl_absorpt_correction_T_min 0.9308
_exptl_absorpt_correction_type multi-scan
_exptl_absorpt_process_details
;
Sheldrick, G. M. (2008). <i>SADABS</i>. University of G\"ottingen, Germany.
;
_exptl_crystal_colour red
_exptl_crystal_density_diffrn 1.355
_exptl_crystal_density_method 'not measured'
_exptl_crystal_description polyhedron
_exptl_crystal_F_000 804
_exptl_crystal_size_max 0.12
_exptl_crystal_size_mid 0.08
_exptl_crystal_size_min 0.06
_refine_diff_density_max 0.480
_refine_diff_density_min -0.459
_refine_diff_density_rms 0.091
_refine_ls_extinction_method none
_refine_ls_goodness_of_fit_ref 1.086
_refine_ls_hydrogen_treatment mixed
_refine_ls_matrix_type full
_refine_ls_number_parameters 439
_refine_ls_number_reflns 9647
_refine_ls_number_restraints 47
_refine_ls_restrained_S_all 1.084
_refine_ls_R_factor_all 0.0496
_refine_ls_R_factor_gt 0.0354
_refine_ls_shift/su_max 0.002
_refine_ls_shift/su_mean 0.000
_refine_ls_structure_factor_coef Fsqd
_refine_ls_weighting_details 'calc w=1/[\s^2^(Fo^2^)+(0.0427P)^2^+0.6616P] where P=(Fo^2^+2Fc^2^)/3'
_refine_ls_weighting_scheme calc
_refine_ls_wR_factor_gt 0.0860
_refine_ls_wR_factor_ref 0.0925
_reflns_number_gt 7863
_reflns_number_total 9647
_reflns_threshold_expression >2sigma(I)
_cod_data_source_file ja409368a_si_002.cif
_cod_data_source_block xy3
_cod_depositor_comments
;
The following automatic conversions were performed:

'_symmetry_cell_setting' value 'Triclinic' changed to 'triclinic'
according to
/usr/data/users/saulius/crontab/automatic-downloads/rss-feeds/ACS/lib/dictionaries/cif_core.dic
dictionary named 'cif_core.dic' version 2.4.2 from 2011-04-26.

Automatic conversion script
Id: cif_fix_values 2281 2013-09-26 08:29:07Z andrius 

 Adding full bibliography for 4121678--4121682.cif.
;
_cod_original_sg_symbol_H-M P-1
_cod_database_code 4121678

loop_
_symmetry_equiv_pos_as_xyz
'x, y, z'
'-x, -y, -z'

loop_
_atom_site_label
_atom_site_type_symbol
_atom_site_fract_x
_atom_site_fract_y
_atom_site_fract_z
_atom_site_U_iso_or_equiv
_atom_site_adp_type
_atom_site_occupancy
_atom_site_symmetry_multiplicity
_atom_site_calc_flag
_atom_site_refinement_flags
_atom_site_disorder_assembly
_atom_site_disorder_group
Ru1 Ru 0.596476(19) 0.503445(16) 0.741281(11) 0.02206(6) Uani 1 1 d . A .
H1 H 0.550(3) 0.560(2) 0.8228(16) 0.040(7) Uiso 1 1 d . . .
Cl1 Cl 0.39498(7) 0.42951(6) 0.75749(4) 0.03663(14) Uani 1 1 d . . .
P1 P 0.71826(6) 0.32067(5) 0.79065(3) 0.02319(12) Uani 1 1 d . . .
P2 P 0.43586(6) 0.67534(5) 0.69924(4) 0.02354(12) Uani 1 1 d U . .
O60 O 0.8413(2) 0.58883(17) 0.71731(12) 0.0432(5) Uani 1 1 d . A .
C1 C 0.8440(3) 0.2141(2) 0.63612(15) 0.0315(5) Uani 1 1 d . . .
C2 C 0.9660(3) 0.1110(3) 0.61506(17) 0.0456(7) Uani 1 1 d . . .
H2 H 0.9729 0.0441 0.6479 0.055 Uiso 1 1 calc R . .
C3 C 1.0807(4) 0.0991(3) 0.54793(19) 0.0584(9) Uani 1 1 d . . .
H3 H 1.1621 0.0258 0.5359 0.070 Uiso 1 1 calc R . .
C4 C 1.0735(3) 0.1932(3) 0.50102(18) 0.0548(8) Uani 1 1 d . A .
H4 H 1.1525 0.1877 0.4571 0.066 Uiso 1 1 calc R . .
C5 C 0.7998(3) 0.5784(3) 0.41268(16) 0.0390(6) Uani 1 1 d . A .
H5 H 0.8823 0.5734 0.3713 0.047 Uiso 1 1 calc R . .
C6 C 0.6704(3) 0.6674(2) 0.41484(16) 0.0402(6) Uani 1 1 d . . .
H6 H 0.6604 0.7242 0.3742 0.048 Uiso 1 1 calc R . .
C7 C 0.5509(3) 0.6752(2) 0.47767(15) 0.0342(6) Uani 1 1 d . A .
H7 H 0.4602 0.7371 0.4770 0.041 Uiso 1 1 calc R . .
C8 C 0.5562(3) 0.5991(2) 0.54017(13) 0.0265(5) Uani 1 1 d . . .
N9 N 0.7054(2) 0.41689(17) 0.59760(11) 0.0248(4) Uani 1 1 d . . .
C10 C 0.9388(3) 0.3930(3) 0.46461(15) 0.0374(6) Uani 1 1 d . A .
H10 H 1.0205 0.3883 0.4227 0.045 Uiso 1 1 calc R . .
C11 C 0.7348(3) 0.2135(2) 0.71126(14) 0.0299(5) Uani 1 1 d . . .
H11A H 0.7630 0.1315 0.7318 0.036 Uiso 1 1 calc R . .
H11B H 0.6386 0.2332 0.6983 0.036 Uiso 1 1 calc R . .
C12 C 0.4189(2) 0.6222(2) 0.60358(14) 0.0271(5) Uani 1 1 d . A .
H12A H 0.3980 0.5472 0.6116 0.033 Uiso 1 1 calc R . .
H12B H 0.3366 0.6834 0.5857 0.033 Uiso 1 1 calc R . .
C17 C 0.8287(3) 0.3151(2) 0.58447(14) 0.0288(5) Uani 1 1 d . A .
C18 C 0.9483(3) 0.3008(3) 0.51662(15) 0.0371(6) Uani 1 1 d . . .
C19 C 0.6922(2) 0.5001(2) 0.53982(13) 0.0258(5) Uani 1 1 d . A .
C20 C 0.8117(3) 0.4920(2) 0.47300(14) 0.0322(5) Uani 1 1 d . . .
C21 C 0.6130(3) 0.2697(2) 0.87758(15) 0.0355(6) Uani 1 1 d . . .
H21 H 0.5333 0.2617 0.8553 0.043 Uiso 1 1 calc R . .
C22 C 0.5295(4) 0.3609(3) 0.94551(18) 0.0521(8) Uani 1 1 d . . .
H22A H 0.4763 0.4377 0.9237 0.063 Uiso 1 1 calc R . .
H22B H 0.5988 0.3751 0.9729 0.063 Uiso 1 1 calc R . .
C23 C 0.4215(4) 0.3224(3) 1.00654(19) 0.0545(8) Uani 1 1 d . . .
H23A H 0.3859 0.3773 1.0549 0.065 Uiso 1 1 calc R . .
H23B H 0.3368 0.3315 0.9836 0.065 Uiso 1 1 calc R . .
C24 C 0.4820(4) 0.1958(3) 1.03133(18) 0.0581(9) Uani 1 1 d . . .
H24A H 0.5411 0.1934 1.0707 0.070 Uiso 1 1 calc R . .
H24B H 0.4000 0.1715 1.0588 0.070 Uiso 1 1 calc R . .
C25 C 0.5734(4) 0.1066(3) 0.9643(2) 0.0583(9) Uani 1 1 d . . .
H25A H 0.5086 0.0892 0.9349 0.070 Uiso 1 1 calc R . .
H25B H 0.6268 0.0308 0.9872 0.070 Uiso 1 1 calc R . .
C26 C 0.6812(3) 0.1452(2) 0.90561(18) 0.0452(7) Uani 1 1 d . . .
H26A H 0.7247 0.0875 0.8586 0.054 Uiso 1 1 calc R . .
H26B H 0.7605 0.1435 0.9311 0.054 Uiso 1 1 calc R . .
C31 C 0.9038(2) 0.2936(2) 0.80293(14) 0.0265(5) Uani 1 1 d . . .
H31 H 0.9546 0.3170 0.7514 0.032 Uiso 1 1 calc R . .
C32 C 0.9030(3) 0.3791(2) 0.86784(16) 0.0356(6) Uani 1 1 d . . .
H32A H 0.8401 0.4623 0.8600 0.043 Uiso 1 1 calc R . .
H32B H 0.8625 0.3559 0.9215 0.043 Uiso 1 1 calc R . .
C33 C 1.0580(3) 0.3743(3) 0.8637(2) 0.0534(8) Uani 1 1 d . . .
H33A H 1.0940 0.4059 0.8123 0.064 Uiso 1 1 calc R . .
H33B H 1.0564 0.4262 0.9079 0.064 Uiso 1 1 calc R . .
C34 C 1.1607(3) 0.2470(3) 0.8702(2) 0.0544(8) Uani 1 1 d . . .
H34A H 1.2612 0.2461 0.8617 0.065 Uiso 1 1 calc R . .
H34B H 1.1338 0.2203 0.9250 0.065 Uiso 1 1 calc R . .
C35 C 1.1562(3) 0.1605(3) 0.80950(19) 0.0494(7) Uani 1 1 d . . .
H35A H 1.2178 0.0777 0.8190 0.059 Uiso 1 1 calc R . .
H35B H 1.1971 0.1801 0.7549 0.059 Uiso 1 1 calc R . .
C36 C 1.0014(3) 0.1655(2) 0.81435(18) 0.0375(6) Uani 1 1 d . . .
H36A H 1.0023 0.1105 0.7722 0.045 Uiso 1 1 calc R . .
H36B H 0.9630 0.1390 0.8673 0.045 Uiso 1 1 calc R . .
C41 C 0.2467(3) 0.7517(3) 0.76028(16) 0.0302(6) Uani 0.926(5) 1 d PDU A 1
H41 H 0.2232 0.8395 0.7522 0.036 Uiso 0.926(5) 1 calc PR A 1
C42 C 0.2385(3) 0.7371(3) 0.85004(18) 0.0392(8) Uani 0.926(5) 1 d PDU A 1
H42A H 0.2626 0.6510 0.8616 0.047 Uiso 0.926(5) 1 calc PR A 1
H42B H 0.3116 0.7637 0.8654 0.047 Uiso 0.926(5) 1 calc PR A 1
C43 C 0.0879(3) 0.8096(4) 0.9003(2) 0.0533(10) Uani 0.926(5) 1 d PDU A 1
H43A H 0.0848 0.7926 0.9576 0.064 Uiso 0.926(5) 1 calc PR A 1
H43B H 0.0693 0.8965 0.8945 0.064 Uiso 0.926(5) 1 calc PR A 1
C44 C -0.0301(3) 0.7799(4) 0.8750(2) 0.0565(10) Uani 0.926(5) 1 d PDU A 1
H44A H -0.0193 0.6959 0.8876 0.068 Uiso 0.926(5) 1 calc PR A 1
H44B H -0.1265 0.8333 0.9057 0.068 Uiso 0.926(5) 1 calc PR A 1
C45 C -0.0225(3) 0.7949(3) 0.7867(2) 0.0496(9) Uani 0.926(5) 1 d PDU A 1
H45A H -0.0457 0.8810 0.7754 0.060 Uiso 0.926(5) 1 calc PR A 1
H45B H -0.0967 0.7694 0.7716 0.060 Uiso 0.926(5) 1 calc PR A 1
C46 C 0.1278(3) 0.7215(3) 0.7351(2) 0.0441(8) Uani 0.926(5) 1 d PDU A 1
H46A H 0.1463 0.6346 0.7408 0.053 Uiso 0.926(5) 1 calc PR A 1
H46B H 0.1298 0.7389 0.6779 0.053 Uiso 0.926(5) 1 calc PR A 1
C41B C 0.236(3) 0.707(3) 0.7547(15) 0.029(4) Uiso 0.074(5) 1 d PD A 2
H41B H 0.2107 0.6388 0.7397 0.035 Uiso 0.074(5) 1 calc PR A 2
C42B C 0.230(3) 0.702(3) 0.8438(16) 0.029(4) Uiso 0.074(5) 1 d PD A 2
H42C H 0.2757 0.7570 0.8584 0.035 Uiso 0.074(5) 1 calc PR A 2
H42D H 0.2891 0.6196 0.8554 0.035 Uiso 0.074(5) 1 calc PR A 2
C43B C 0.078(3) 0.736(3) 0.8966(15) 0.029(4) Uiso 0.074(5) 1 d PD A 2
H43C H 0.0473 0.6663 0.8974 0.035 Uiso 0.074(5) 1 calc PR A 2
H43D H 0.0815 0.7531 0.9521 0.035 Uiso 0.074(5) 1 calc PR A 2
C44B C -0.035(3) 0.842(3) 0.8718(15) 0.029(4) Uiso 0.074(5) 1 d PD A 2
H44C H -0.0249 0.9164 0.8885 0.035 Uiso 0.074(5) 1 calc PR A 2
H44D H -0.1326 0.8435 0.9002 0.035 Uiso 0.074(5) 1 calc PR A 2
C45B C -0.026(3) 0.841(3) 0.7831(15) 0.029(4) Uiso 0.074(5) 1 d PD A 2
H45C H -0.0937 0.9192 0.7701 0.035 Uiso 0.074(5) 1 calc PR A 2
H45D H -0.0580 0.7774 0.7686 0.035 Uiso 0.074(5) 1 calc PR A 2
C46B C 0.127(3) 0.820(2) 0.7316(14) 0.029(4) Uiso 0.074(5) 1 d PD A 2
H46C H 0.1272 0.8132 0.6742 0.035 Uiso 0.074(5) 1 calc PR A 2
H46D H 0.1549 0.8900 0.7394 0.035 Uiso 0.074(5) 1 calc PR A 2
C51 C 0.5029(2) 0.79981(19) 0.67316(14) 0.0245(4) Uani 1 1 d . A .
H51 H 0.5995 0.7637 0.6347 0.029 Uiso 1 1 calc R . .
C52 C 0.5334(3) 0.8491(2) 0.74641(14) 0.0273(5) Uani 1 1 d . . .
H52A H 0.4401 0.8937 0.7843 0.033 Uiso 1 1 calc R A .
H52B H 0.5906 0.7814 0.7746 0.033 Uiso 1 1 calc R . .
C53 C 0.6177(3) 0.9326(2) 0.71974(16) 0.0340(6) Uani 1 1 d . A .
H53A H 0.7148 0.8856 0.6863 0.041 Uiso 1 1 calc R . .
H53B H 0.6320 0.9666 0.7676 0.041 Uiso 1 1 calc R . .
C54 C 0.5377(3) 1.0351(2) 0.67173(16) 0.0358(6) Uani 1 1 d . . .
H54A H 0.4490 1.0905 0.7080 0.043 Uiso 1 1 calc R A .
H54B H 0.6011 1.0809 0.6499 0.043 Uiso 1 1 calc R . .
C55 C 0.4947(3) 0.9895(2) 0.60267(15) 0.0337(5) Uani 1 1 d . A .
H55A H 0.4328 1.0589 0.5778 0.040 Uiso 1 1 calc R . .
H55B H 0.5835 0.9464 0.5613 0.040 Uiso 1 1 calc R . .
C56 C 0.4123(3) 0.9053(2) 0.63100(15) 0.0293(5) Uani 1 1 d . . .
H56A H 0.3906 0.8744 0.5844 0.035 Uiso 1 1 calc R A .
H56B H 0.3187 0.9501 0.6685 0.035 Uiso 1 1 calc R . .
C60 C 0.7484(3) 0.5573(2) 0.72668(14) 0.0285(5) Uani 1 1 d . . .

loop_
_atom_site_aniso_label
_atom_site_aniso_U_11
_atom_site_aniso_U_22
_atom_site_aniso_U_33
_atom_site_aniso_U_23
_atom_site_aniso_U_13
_atom_site_aniso_U_12
Ru1 0.02244(9) 0.02036(9) 0.02644(10) 0.00203(7) -0.00818(7) -0.00987(7)
Cl1 0.0328(3) 0.0392(3) 0.0458(4) 0.0081(3) -0.0145(3) -0.0196(3)
P1 0.0250(3) 0.0206(3) 0.0251(3) 0.0021(2) -0.0061(2) -0.0096(2)
P2 0.0229(3) 0.0224(3) 0.0262(3) -0.0005(2) -0.0085(2) -0.0072(2)
O60 0.0359(10) 0.0423(11) 0.0518(12) 0.0060(9) -0.0034(9) -0.0190(9)
C1 0.0359(13) 0.0281(12) 0.0289(12) -0.0030(10) -0.0095(10) -0.0081(10)
C2 0.0523(17) 0.0331(15) 0.0369(15) -0.0008(12) -0.0121(13) 0.0031(13)
C3 0.0483(18) 0.053(2) 0.0429(18) -0.0051(15) -0.0040(14) 0.0147(15)
C4 0.0367(16) 0.064(2) 0.0377(16) -0.0007(15) 0.0016(13) 0.0072(14)
C5 0.0504(16) 0.0432(16) 0.0306(14) 0.0047(11) -0.0057(12) -0.0277(14)
C6 0.0622(18) 0.0332(14) 0.0301(14) 0.0067(11) -0.0112(13) -0.0230(14)
C7 0.0488(15) 0.0259(12) 0.0300(13) 0.0009(10) -0.0144(11) -0.0127(11)
C8 0.0343(12) 0.0250(11) 0.0242(11) -0.0011(9) -0.0105(10) -0.0129(10)
N9 0.0266(9) 0.0250(10) 0.0260(10) 0.0000(8) -0.0083(8) -0.0115(8)
C10 0.0317(13) 0.0521(17) 0.0288(13) 0.0021(12) -0.0033(11) -0.0178(12)
C11 0.0387(13) 0.0226(11) 0.0323(13) 0.0013(10) -0.0117(11) -0.0136(10)
C12 0.0287(12) 0.0240(11) 0.0308(12) -0.0004(9) -0.0114(10) -0.0090(9)
C17 0.0282(12) 0.0308(12) 0.0262(12) -0.0032(10) -0.0082(10) -0.0077(10)
C18 0.0301(13) 0.0460(16) 0.0297(13) -0.0013(11) -0.0063(11) -0.0074(12)
C19 0.0318(12) 0.0264(11) 0.0237(11) -0.0017(9) -0.0090(9) -0.0139(10)
C20 0.0361(13) 0.0383(14) 0.0273(12) -0.0003(10) -0.0060(10) -0.0201(11)
C21 0.0354(13) 0.0323(13) 0.0346(14) 0.0066(11) 0.0011(11) -0.0130(11)
C22 0.070(2) 0.0434(17) 0.0375(16) -0.0038(13) 0.0085(15) -0.0257(16)
C23 0.0570(19) 0.062(2) 0.0415(17) -0.0062(15) 0.0077(14) -0.0291(17)
C24 0.071(2) 0.082(3) 0.0327(16) 0.0140(16) -0.0028(15) -0.048(2)
C25 0.062(2) 0.0491(19) 0.059(2) 0.0235(16) 0.0019(16) -0.0251(16)
C26 0.0509(17) 0.0354(15) 0.0438(16) 0.0128(13) -0.0013(13) -0.0160(13)
C31 0.0221(11) 0.0257(12) 0.0301(12) 0.0031(9) -0.0049(9) -0.0074(9)
C32 0.0335(13) 0.0371(14) 0.0386(14) -0.0019(11) -0.0148(11) -0.0114(11)
C33 0.0444(17) 0.058(2) 0.072(2) 0.0034(17) -0.0269(16) -0.0269(15)
C34 0.0311(15) 0.071(2) 0.066(2) 0.0108(17) -0.0209(15) -0.0186(15)
C35 0.0263(13) 0.0541(19) 0.0555(19) 0.0054(15) -0.0068(13) -0.0019(13)
C36 0.0319(13) 0.0299(13) 0.0471(16) 0.0043(11) -0.0126(12) -0.0050(11)
C41 0.0250(13) 0.0301(15) 0.0348(15) -0.0032(11) -0.0072(11) -0.0085(11)
C42 0.0292(14) 0.052(2) 0.0330(15) -0.0031(14) -0.0045(12) -0.0121(14)
C43 0.0399(18) 0.070(3) 0.0407(18) -0.0035(16) 0.0009(14) -0.0146(17)
C44 0.0296(16) 0.058(2) 0.070(2) 0.0035(19) 0.0030(15) -0.0106(16)
C45 0.0239(14) 0.046(2) 0.075(2) -0.0068(18) -0.0146(15) -0.0052(14)
C46 0.0275(14) 0.0506(19) 0.0537(19) -0.0062(15) -0.0144(13) -0.0098(13)
C51 0.0272(11) 0.0206(11) 0.0268(11) 0.0017(9) -0.0111(9) -0.0071(9)
C52 0.0320(12) 0.0240(11) 0.0272(12) 0.0001(9) -0.0125(10) -0.0080(10)
C53 0.0380(14) 0.0343(13) 0.0361(14) -0.0015(11) -0.0155(11) -0.0160(11)
C54 0.0431(14) 0.0300(13) 0.0418(15) 0.0045(11) -0.0151(12) -0.0188(12)
C55 0.0405(14) 0.0270(12) 0.0342(13) 0.0064(10) -0.0144(11) -0.0100(11)
C56 0.0353(13) 0.0211(11) 0.0344(13) 0.0007(10) -0.0178(11) -0.0076(10)
C60 0.0357(13) 0.0199(11) 0.0282(12) 0.0003(9) -0.0146(10) -0.0036(10)

loop_
_atom_type_symbol
_atom_type_description
_atom_type_scat_dispersion_real
_atom_type_scat_dispersion_imag
_atom_type_scat_source
C C 0.0033 0.0016 'International Tables Vol C Tables 4.2.6.8 and 6.1.1.4'
H H 0.0000 0.0000 'International Tables Vol C Tables 4.2.6.8 and 6.1.1.4'
N N 0.0061 0.0033 'International Tables Vol C Tables 4.2.6.8 and 6.1.1.4'
O O 0.0106 0.0060 'International Tables Vol C Tables 4.2.6.8 and 6.1.1.4'
P P 0.1023 0.0942 'International Tables Vol C Tables 4.2.6.8 and 6.1.1.4'
Cl Cl 0.1484 0.1585 'International Tables Vol C Tables 4.2.6.8 and 6.1.1.4'
Ru Ru -1.2594 0.8363 'International Tables Vol C Tables 4.2.6.8 and 6.1.1.4'

loop_
_geom_angle_atom_site_label_1
_geom_angle_atom_site_label_2
_geom_angle_atom_site_label_3
_geom_angle
C60 Ru1 P2 95.81(7)
C60 Ru1 P1 95.14(7)
P2 Ru1 P1 168.93(2)
C60 Ru1 Cl1 178.63(7)
P2 Ru1 Cl1 84.14(2)
P1 Ru1 Cl1 84.95(2)
C60 Ru1 H1 86.6(10)
P2 Ru1 H1 89.0(10)
P1 Ru1 H1 90.0(10)
Cl1 Ru1 H1 94.8(10)
C11 P1 C21 100.59(12)
C11 P1 C31 107.23(11)
C21 P1 C31 111.02(12)
C11 P1 Ru1 101.81(8)
C21 P1 Ru1 116.51(9)
C31 P1 Ru1 117.26(8)
C12 P2 C51 105.16(10)
C12 P2 C41 106.77(11)
C51 P2 C41 103.71(12)
C12 P2 C41B 95.6(9)
C51 P2 C41B 120.7(10)
C41 P2 C41B 17.8(10)
C12 P2 Ru1 102.41(8)
C51 P2 Ru1 116.03(7)
C41 P2 Ru1 121.39(9)
C41B P2 Ru1 112.4(8)
C2 C1 C17 118.6(2)
C2 C1 C11 117.1(2)
C17 C1 C11 124.3(2)
C1 C2 C3 123.9(3)
C1 C2 H2 118.0
C3 C2 H2 118.0
C4 C3 C2 119.0(3)
C4 C3 H3 120.5
C2 C3 H3 120.5
C3 C4 C18 120.5(3)
C3 C4 H4 119.7
C18 C4 H4 119.7
C6 C5 C20 119.5(3)
C6 C5 H5 120.3
C20 C5 H5 120.3
C5 C6 C7 119.4(2)
C5 C6 H6 120.3
C7 C6 H6 120.3
C8 C7 C6 124.3(3)
C8 C7 H7 117.8
C6 C7 H7 117.8
C7 C8 C19 118.5(2)
C7 C8 C12 117.4(2)
C19 C8 C12 124.1(2)
C19 N9 C17 118.0(2)
C18 C10 C20 120.5(2)
C18 C10 H10 119.7
C20 C10 H10 119.7
C1 C11 P1 113.27(16)
C1 C11 H11A 108.9
P1 C11 H11A 108.9
C1 C11 H11B 108.9
P1 C11 H11B 108.9
H11A C11 H11B 107.7
C8 C12 P2 110.88(15)
C8 C12 H12A 109.5
P2 C12 H12A 109.5
C8 C12 H12B 109.5
P2 C12 H12B 109.5
H12A C12 H12B 108.1
N9 C17 C18 121.6(2)
N9 C17 C1 122.1(2)
C18 C17 C1 116.2(2)
C10 C18 C4 119.5(3)
C10 C18 C17 118.8(2)
C4 C18 C17 121.6(3)
N9 C19 C20 121.8(2)
N9 C19 C8 122.4(2)
C20 C19 C8 115.8(2)
C10 C20 C5 118.9(2)
C10 C20 C19 118.6(2)
C5 C20 C19 122.4(2)
C22 C21 C26 112.8(2)
C22 C21 P1 115.92(19)
C26 C21 P1 118.46(19)
C22 C21 H21 102.1
C26 C21 H21 102.1
P1 C21 H21 102.1
C21 C22 C23 112.9(2)
C21 C22 H22A 109.0
C23 C22 H22A 109.0
C21 C22 H22B 109.0
C23 C22 H22B 109.0
H22A C22 H22B 107.8
C24 C23 C22 114.3(3)
C24 C23 H23A 108.7
C22 C23 H23A 108.7
C24 C23 H23B 108.7
C22 C23 H23B 108.7
H23A C23 H23B 107.6
C25 C24 C23 114.6(3)
C25 C24 H24A 108.6
C23 C24 H24A 108.6
C25 C24 H24B 108.6
C23 C24 H24B 108.6
H24A C24 H24B 107.6
C24 C25 C26 114.8(3)
C24 C25 H25A 108.6
C26 C25 H25A 108.6
C24 C25 H25B 108.6
C26 C25 H25B 108.6
H25A C25 H25B 107.6
C25 C26 C21 112.3(2)
C25 C26 H26A 109.1
C21 C26 H26A 109.1
C25 C26 H26B 109.1
C21 C26 H26B 109.1
H26A C26 H26B 107.9
C36 C31 C32 109.8(2)
C36 C31 P1 118.72(16)
C32 C31 P1 111.66(16)
C36 C31 H31 105.1
C32 C31 H31 105.1
P1 C31 H31 105.1
C33 C32 C31 110.3(2)
C33 C32 H32A 109.6
C31 C32 H32A 109.6
C33 C32 H32B 109.6
C31 C32 H32B 109.6
H32A C32 H32B 108.1
C34 C33 C32 111.6(2)
C34 C33 H33A 109.3
C32 C33 H33A 109.3
C34 C33 H33B 109.3
C32 C33 H33B 109.3
H33A C33 H33B 108.0
C35 C34 C33 111.8(2)
C35 C34 H34A 109.2
C33 C34 H34A 109.2
C35 C34 H34B 109.2
C33 C34 H34B 109.2
H34A C34 H34B 107.9
C34 C35 C36 112.0(2)
C34 C35 H35A 109.2
C36 C35 H35A 109.2
C34 C35 H35B 109.2
C36 C35 H35B 109.2
H35A C35 H35B 107.9
C31 C36 C35 109.8(2)
C31 C36 H36A 109.7
C35 C36 H36A 109.7
C31 C36 H36B 109.7
C35 C36 H36B 109.7
H36A C36 H36B 108.2
C46 C41 C42 111.2(2)
C46 C41 P2 116.0(2)
C42 C41 P2 111.83(18)
C46 C41 H41 105.6
C42 C41 H41 105.6
P2 C41 H41 105.6
C43 C42 C41 111.9(3)
C43 C42 H42A 109.2
C41 C42 H42A 109.2
C43 C42 H42B 109.2
C41 C42 H42B 109.2
H42A C42 H42B 107.9
C44 C43 C42 111.7(3)
C44 C43 H43A 109.3
C42 C43 H43A 109.3
C44 C43 H43B 109.3
C42 C43 H43B 109.3
H43A C43 H43B 107.9
C45 C44 C43 111.4(3)
C45 C44 H44A 109.3
C43 C44 H44A 109.3
C45 C44 H44B 109.3
C43 C44 H44B 109.3
H44A C44 H44B 108.0
C44 C45 C46 112.4(3)
C44 C45 H45A 109.1
C46 C45 H45A 109.1
C44 C45 H45B 109.1
C46 C45 H45B 109.1
H45A C45 H45B 107.8
C41 C46 C45 110.9(2)
C41 C46 H46A 109.5
C45 C46 H46A 109.5
C41 C46 H46B 109.5
C45 C46 H46B 109.5
H46A C46 H46B 108.1
C46B C41B C42B 114(2)
C46B C41B P2 114.7(19)
C42B C41B P2 107.8(18)
C46B C41B H41B 106.7
C42B C41B H41B 106.7
P2 C41B H41B 106.7
C41B C42B C43B 114.4(18)
C41B C42B H42C 108.7
C43B C42B H42C 108.7
C41B C42B H42D 108.7
C43B C42B H42D 108.7
H42C C42B H42D 107.6
C44B C43B C42B 115.6(18)
C44B C43B H43C 108.4
C42B C43B H43C 108.4
C44B C43B H43D 108.4
C42B C43B H43D 108.4
H43C C43B H43D 107.5
C43B C44B C45B 113.2(19)
C43B C44B H44C 108.9
C45B C44B H44C 108.9
C43B C44B H44D 108.9
C45B C44B H44D 108.9
H44C C44B H44D 107.7
C44B C45B C46B 114.2(18)
C44B C45B H45C 108.7
C46B C45B H45C 108.7
C44B C45B H45D 108.7
C46B C45B H45D 108.7
H45C C45B H45D 107.6
C41B C46B C45B 110.2(18)
C41B C46B H46C 109.6
C45B C46B H46C 109.6
C41B C46B H46D 109.6
C45B C46B H46D 109.6
H46C C46B H46D 108.1
C56 C51 C52 109.00(18)
C56 C51 P2 117.56(15)
C52 C51 P2 111.74(16)
C56 C51 H51 105.9
C52 C51 H51 105.9
P2 C51 H51 105.9
C53 C52 C51 110.25(19)
C53 C52 H52A 109.6
C51 C52 H52A 109.6
C53 C52 H52B 109.6
C51 C52 H52B 109.6
H52A C52 H52B 108.1
C52 C53 C54 111.73(19)
C52 C53 H53A 109.3
C54 C53 H53A 109.3
C52 C53 H53B 109.3
C54 C53 H53B 109.3
H53A C53 H53B 107.9
C55 C54 C53 112.2(2)
C55 C54 H54A 109.2
C53 C54 H54A 109.2
C55 C54 H54B 109.2
C53 C54 H54B 109.2
H54A C54 H54B 107.9
C56 C55 C54 111.9(2)
C56 C55 H55A 109.2
C54 C55 H55A 109.2
C56 C55 H55B 109.2
C54 C55 H55B 109.2
H55A C55 H55B 107.9
C55 C56 C51 110.34(19)
C55 C56 H56A 109.6
C51 C56 H56A 109.6
C55 C56 H56B 109.6
C51 C56 H56B 109.6
H56A C56 H56B 108.1
O60 C60 Ru1 179.3(2)

loop_
_geom_bond_atom_site_label_1
_geom_bond_atom_site_label_2
_geom_bond_distance
Ru1 C60 1.835(3)
Ru1 P2 2.3192(7)
Ru1 P1 2.3204(7)
Ru1 Cl1 2.4568(7)
Ru1 H1 1.47(3)
P1 C11 1.840(2)
P1 C21 1.845(2)
P1 C31 1.846(2)
P2 C12 1.843(2)
P2 C51 1.847(2)
P2 C41 1.869(3)
P2 C41B 1.93(3)
O60 C60 1.111(3)
C1 C2 1.380(4)
C1 C17 1.451(3)
C1 C11 1.496(3)
C2 C3 1.407(4)
C2 H2 0.9500
C3 C4 1.346(5)
C3 H3 0.9500
C4 C18 1.423(4)
C4 H4 0.9500
C5 C6 1.349(4)
C5 C20 1.425(4)
C5 H5 0.9500
C6 C7 1.403(4)
C6 H6 0.9500
C7 C8 1.375(3)
C7 H7 0.9500
C8 C19 1.453(3)
C8 C12 1.499(3)
N9 C19 1.368(3)
N9 C17 1.373(3)
C10 C18 1.379(4)
C10 C20 1.380(4)
C10 H10 0.9500
C11 H11A 0.9900
C11 H11B 0.9900
C12 H12A 0.9900
C12 H12B 0.9900
C17 C18 1.440(3)
C19 C20 1.442(3)
C21 C22 1.496(4)
C21 C26 1.507(4)
C21 H21 1.0000
C22 C23 1.519(4)
C22 H22A 0.9900
C22 H22B 0.9900
C23 C24 1.497(5)
C23 H23A 0.9900
C23 H23B 0.9900
C24 C25 1.485(5)
C24 H24A 0.9900
C24 H24B 0.9900
C25 C26 1.499(4)
C25 H25A 0.9900
C25 H25B 0.9900
C26 H26A 0.9900
C26 H26B 0.9900
C31 C36 1.525(3)
C31 C32 1.534(3)
C31 H31 1.0000
C32 C33 1.533(4)
C32 H32A 0.9900
C32 H32B 0.9900
C33 C34 1.517(5)
C33 H33A 0.9900
C33 H33B 0.9900
C34 C35 1.512(5)
C34 H34A 0.9900
C34 H34B 0.9900
C35 C36 1.528(4)
C35 H35A 0.9900
C35 H35B 0.9900
C36 H36A 0.9900
C36 H36B 0.9900
C41 C46 1.524(4)
C41 C42 1.527(4)
C41 H41 1.0000
C42 C43 1.525(4)
C42 H42A 0.9900
C42 H42B 0.9900
C43 C44 1.512(5)
C43 H43A 0.9900
C43 H43B 0.9900
C44 C45 1.503(5)
C44 H44A 0.9900
C44 H44B 0.9900
C45 C46 1.532(4)
C45 H45A 0.9900
C45 H45B 0.9900
C46 H46A 0.9900
C46 H46B 0.9900
C41B C46B 1.509(16)
C41B C42B 1.514(16)
C41B H41B 1.0000
C42B C43B 1.518(16)
C42B H42C 0.9900
C42B H42D 0.9900
C43B C44B 1.488(16)
C43B H43C 0.9900
C43B H43D 0.9900
C44B C45B 1.499(16)
C44B H44C 0.9900
C44B H44D 0.9900
C45B C46B 1.534(16)
C45B H45C 0.9900
C45B H45D 0.9900
C46B H46C 0.9900
C46B H46D 0.9900
C51 C56 1.531(3)
C51 C52 1.540(3)
C51 H51 1.0000
C52 C53 1.527(3)
C52 H52A 0.9900
C52 H52B 0.9900
C53 C54 1.529(4)
C53 H53A 0.9900
C53 H53B 0.9900
C54 C55 1.528(3)
C54 H54A 0.9900
C54 H54B 0.9900
C55 C56 1.526(3)
C55 H55A 0.9900
C55 H55B 0.9900
C56 H56A 0.9900
C56 H56B 0.9900

loop_
_geom_torsion_atom_site_label_1
_geom_torsion_atom_site_label_2
_geom_torsion_atom_site_label_3
_geom_torsion_atom_site_label_4
_geom_torsion
C60 Ru1 P1 C11 -113.97(11)
P2 Ru1 P1 C11 74.61(14)
Cl1 Ru1 P1 C11 64.66(8)
C60 Ru1 P1 C21 137.72(12)
P2 Ru1 P1 C21 -33.70(16)
Cl1 Ru1 P1 C21 -43.65(10)
C60 Ru1 P1 C31 2.66(11)
P2 Ru1 P1 C31 -168.76(13)
Cl1 Ru1 P1 C31 -178.71(9)
C60 Ru1 P2 C12 110.90(11)
P1 Ru1 P2 C12 -77.69(14)
Cl1 Ru1 P2 C12 -67.73(8)
C60 Ru1 P2 C51 -3.02(11)
P1 Ru1 P2 C51 168.39(12)
Cl1 Ru1 P2 C51 178.35(8)
C60 Ru1 P2 C41 -130.39(13)
P1 Ru1 P2 C41 41.02(16)
Cl1 Ru1 P2 C41 50.98(11)
C60 Ru1 P2 C41B -147.6(11)
P1 Ru1 P2 C41B 23.8(11)
Cl1 Ru1 P2 C41B 33.8(11)
C17 C1 C2 C3 2.8(4)
C11 C1 C2 C3 -177.6(3)
C1 C2 C3 C4 0.5(5)
C2 C3 C4 C18 -3.2(5)
C20 C5 C6 C7 1.7(4)
C5 C6 C7 C8 1.9(4)
C6 C7 C8 C19 -3.2(4)
C6 C7 C8 C12 178.4(2)
C2 C1 C11 P1 114.4(2)
C17 C1 C11 P1 -66.1(3)
C21 P1 C11 C1 -167.16(18)
C31 P1 C11 C1 -51.1(2)
Ru1 P1 C11 C1 72.64(18)
C7 C8 C12 P2 -111.1(2)
C19 C8 C12 P2 70.6(2)
C51 P2 C12 C8 50.43(18)
C41 P2 C12 C8 160.20(17)
C41B P2 C12 C8 174.3(9)
Ru1 P2 C12 C8 -71.25(16)
C19 N9 C17 C18 6.6(3)
C19 N9 C17 C1 -171.0(2)
C2 C1 C17 N9 174.5(2)
C11 C1 C17 N9 -5.0(4)
C2 C1 C17 C18 -3.2(3)
C11 C1 C17 C18 177.3(2)
C20 C10 C18 C4 172.2(3)
C20 C10 C18 C17 -6.2(4)
C3 C4 C18 C10 -175.6(3)
C3 C4 C18 C17 2.8(5)
N9 C17 C18 C10 1.2(4)
C1 C17 C18 C10 178.9(2)
N9 C17 C18 C4 -177.2(2)
C1 C17 C18 C4 0.5(4)
C17 N9 C19 C20 -9.5(3)
C17 N9 C19 C8 168.18(19)
C7 C8 C19 N9 -176.9(2)
C12 C8 C19 N9 1.4(3)
C7 C8 C19 C20 0.9(3)
C12 C8 C19 C20 179.2(2)
C18 C10 C20 C5 -172.5(2)
C18 C10 C20 C19 3.4(4)
C6 C5 C20 C10 171.8(2)
C6 C5 C20 C19 -4.0(4)
N9 C19 C20 C10 4.6(3)
C8 C19 C20 C10 -173.2(2)
N9 C19 C20 C5 -179.6(2)
C8 C19 C20 C5 2.6(3)
C11 P1 C21 C22 -157.3(2)
C31 P1 C21 C22 89.4(2)
Ru1 P1 C21 C22 -48.3(3)
C11 P1 C21 C26 63.8(2)
C31 P1 C21 C26 -49.5(2)
Ru1 P1 C21 C26 172.81(19)
C26 C21 C22 C23 -50.9(4)
P1 C21 C22 C23 167.9(2)
C21 C22 C23 C24 46.4(4)
C22 C23 C24 C25 -43.2(4)
C23 C24 C25 C26 44.9(4)
C24 C25 C26 C21 -49.1(4)
C22 C21 C26 C25 52.2(4)
P1 C21 C26 C25 -167.8(2)
C11 P1 C31 C36 -51.0(2)
C21 P1 C31 C36 58.0(2)
Ru1 P1 C31 C36 -164.60(17)
C11 P1 C31 C32 179.70(17)
C21 P1 C31 C32 -71.3(2)
Ru1 P1 C31 C32 66.07(18)
C36 C31 C32 C33 58.8(3)
P1 C31 C32 C33 -167.3(2)
C31 C32 C33 C34 -55.7(3)
C32 C33 C34 C35 53.1(4)
C33 C34 C35 C36 -53.8(4)
C32 C31 C36 C35 -59.0(3)
P1 C31 C36 C35 170.79(19)
C34 C35 C36 C31 56.8(3)
C12 P2 C41 C46 18.8(3)
C51 P2 C41 C46 129.5(2)
C41B P2 C41 C46 -34(2)
Ru1 P2 C41 C46 -97.8(2)
C12 P2 C41 C42 147.7(2)
C51 P2 C41 C42 -101.5(2)
C41B P2 C41 C42 95(3)
Ru1 P2 C41 C42 31.2(2)
C46 C41 C42 C43 -54.3(4)
P2 C41 C42 C43 174.3(2)
C41 C42 C43 C44 54.4(4)
C42 C43 C44 C45 -54.4(4)
C43 C44 C45 C46 55.0(4)
C42 C41 C46 C45 53.9(4)
P2 C41 C46 C45 -176.8(2)
C44 C45 C46 C41 -54.9(4)
C12 P2 C41B C46B -76(2)
C51 P2 C41B C46B 35(3)
C41 P2 C41B C46B 54(2)
Ru1 P2 C41B C46B 178.2(19)
C12 P2 C41B C42B 156(2)
C51 P2 C41B C42B -92(2)
C41 P2 C41B C42B -74(3)
Ru1 P2 C41B C42B 50(2)
C46B C41B C42B C43B 47(4)
P2 C41B C42B C43B 175(2)
C41B C42B C43B C44B -42(4)
C42B C43B C44B C45B 44(4)
C43B C44B C45B C46B -50(4)
C42B C41B C46B C45B -51(3)
P2 C41B C46B C45B -176(2)
C44B C45B C46B C41B 54(3)
C12 P2 C51 C56 56.9(2)
C41 P2 C51 C56 -55.1(2)
C41B P2 C51 C56 -49.3(10)
Ru1 P2 C51 C56 169.20(15)
C12 P2 C51 C52 -176.03(16)
C41 P2 C51 C52 72.02(18)
C41B P2 C51 C52 77.8(10)
Ru1 P2 C51 C52 -63.69(17)
C56 C51 C52 C53 -60.2(2)
P2 C51 C52 C53 168.19(16)
C51 C52 C53 C54 56.1(3)
C52 C53 C54 C55 -51.8(3)
C53 C54 C55 C56 51.8(3)
C54 C55 C56 C51 -56.4(3)
C52 C51 C56 C55 60.3(3)
P2 C51 C56 C55 -171.31(17)
P2 Ru1 C60 O60 -124(20)
P1 Ru1 C60 O60 58(20)
Cl1 Ru1 C60 O60 -36(22)
